data_1555986
loop_
_publ_author_name
'Wu, Xing-De'
'Luo, Dan'
'Tu, Wen-Chao'
'Deng, Zhen-Tao'
'Chen, Xue-Jiao'
'Su, Jia'
'Ji, Xu'
'Zhao, Qin-Shi'

_publ_section_title
;
 Hypophyllins A-D, Labdane-Type Diterpenoids with Vasorelaxant Activity
 from Hypoestes phyllostachya &quot;Rosea&quot;.
;
_journal_issue 24
_journal_name_full 'Organic letters'
_journal_page_first 6484
_journal_page_last 6487
_journal_paper_doi 10.1021/acs.orglett.6b03388
_journal_volume 18
_journal_year 2016
_chemical_absolute_configuration ad
_chemical_formula_moiety 'C21 H28 O6'
_chemical_formula_sum 'C21 H28 O6'
_chemical_formula_weight 376.43
_space_group_IT_number 19
_space_group_name_Hall 'P 2ac 2ab'
_space_group_name_H-M_alt 'P 21 21 21'
_symmetry_cell_setting orthorhombic
_symmetry_space_group_name_Hall 'P 2ac 2ab'
_symmetry_space_group_name_H-M 'P 21 21 21'
_atom_sites_solution_hydrogens geom
_atom_sites_solution_primary direct
_atom_sites_solution_secondary difmap
_audit_creation_method SHELXL-97
_cell_angle_alpha 90.00
_cell_angle_beta 90.00
_cell_angle_gamma 90.00
_cell_formula_units_Z 4
_cell_length_a 9.4780(14)
_cell_length_b 9.5117(13)
_cell_length_c 21.743(3)
_cell_measurement_reflns_used 9969
_cell_measurement_temperature 100(2)
_cell_measurement_theta_max 69.38
_cell_measurement_theta_min 4.65
_cell_volume 1960.2(5)
_computing_cell_refinement 'Bruker SAINT'
_computing_data_collection 'Bruker APEX2'
_computing_data_reduction 'Bruker SAINT'
_computing_molecular_graphics 'Bruker SHELXTL'
_computing_publication_material 'Bruker SHELXTL'
_computing_structure_refinement 'SHELXL-97 (Sheldrick, 2008)'
_computing_structure_solution 'SHELXS-97 (Sheldrick, 2008)'
_diffrn_ambient_temperature 100(2)
_diffrn_measured_fraction_theta_full 0.938
_diffrn_measured_fraction_theta_max 0.938
_diffrn_measurement_device_type 'Bruker APEX-II CCD'
_diffrn_measurement_method '\f and \w scans'
_diffrn_radiation_monochromator graphite
_diffrn_radiation_source 'fine-focus sealed tube'
_diffrn_radiation_type CuK\a
_diffrn_radiation_wavelength 1.54178
_diffrn_reflns_av_R_equivalents 0.0384
_diffrn_reflns_av_sigmaI/netI 0.0373
_diffrn_reflns_limit_h_max 10
_diffrn_reflns_limit_h_min -9
_diffrn_reflns_limit_k_max 11
_diffrn_reflns_limit_k_min -11
_diffrn_reflns_limit_l_max 24
_diffrn_reflns_limit_l_min -24
_diffrn_reflns_number 10751
_diffrn_reflns_theta_full 69.80
_diffrn_reflns_theta_max 69.80
_diffrn_reflns_theta_min 4.07
_exptl_absorpt_coefficient_mu 0.761
_exptl_absorpt_correction_T_max 0.7819
_exptl_absorpt_correction_T_min 0.7161
_exptl_absorpt_correction_type multi-scan
_exptl_absorpt_process_details sadabs
_exptl_crystal_colour colourless
_exptl_crystal_density_diffrn 1.276
_exptl_crystal_density_method 'not measured'
_exptl_crystal_description block
_exptl_crystal_F_000 808
_exptl_crystal_size_max 0.47
_exptl_crystal_size_mid 0.34
_exptl_crystal_size_min 0.34
_refine_diff_density_max 0.180
_refine_diff_density_min -0.156
_refine_diff_density_rms 0.036
_refine_ls_abs_structure_details 'Flack H D (1983), Acta Cryst. A39, 876-881'
_refine_ls_abs_structure_Flack 0.05(16)
_refine_ls_extinction_coef 0.0089(5)
_refine_ls_extinction_expression Fc^*^=kFc[1+0.001xFc^2^\l^3^/sin(2\q)]^-1/4^
_refine_ls_extinction_method SHELXL
_refine_ls_goodness_of_fit_ref 1.065
_refine_ls_hydrogen_treatment constr
_refine_ls_matrix_type full
_refine_ls_number_parameters 250
_refine_ls_number_reflns 3401
_refine_ls_number_restraints 0
_refine_ls_restrained_S_all 1.065
_refine_ls_R_factor_all 0.0318
_refine_ls_R_factor_gt 0.0315
_refine_ls_shift/su_max 0.000
_refine_ls_shift/su_mean 0.000
_refine_ls_structure_factor_coef Fsqd
_refine_ls_weighting_details 'calc w=1/[\s^2^(Fo^2^)+(0.0336P)^2^+0.4665P] where P=(Fo^2^+2Fc^2^)/3'
_refine_ls_weighting_scheme calc
_refine_ls_wR_factor_gt 0.0830
_refine_ls_wR_factor_ref 0.0837
_reflns_number_gt 3378
_reflns_number_total 3401
_reflns_threshold_expression >2sigma(I)
_cod_data_source_file ol6b03388_si_003.cif
_cod_data_source_block cu_fwe466_0m
_cod_depositor_comments
;
The following automatic conversions were performed:

data item '_symmetry_cell_setting' value 'Orthorhombic' was changed
to 'orthorhombic' in accordance with the
/home/saulius/struct/COD-crude-data/automatic-downloads/DataCite-retrospective/ACS/depositions/lib/dictionaries/cif_core.dic
dictionary named 'cif_core.dic' version 2.4.2 last updated on
2011-04-26.

Automatic conversion script
Id: cif_fix_values 6909 2019-04-08 15:41:33Z antanas 
;
_cod_original_cell_volume 1960.1(5)
_cod_database_code 1555986

loop_
_symmetry_equiv_pos_as_xyz
'x, y, z'
'x+1/2, -y+1/2, -z'
'-x, y+1/2, -z+1/2'
'-x+1/2, -y, z+1/2'

loop_
_atom_site_label
_atom_site_type_symbol
_atom_site_fract_x
_atom_site_fract_y
_atom_site_fract_z
_atom_site_U_iso_or_equiv
_atom_site_adp_type
_atom_site_occupancy
_atom_site_symmetry_multiplicity
_atom_site_calc_flag
_atom_site_refinement_flags
O21 O -0.07315(14) -0.30577(12) 0.08933(6) 0.0381(3) Uani 1 1 d .
O15 O 0.58201(13) 0.36367(14) 0.25579(5) 0.0404(3) Uani 1 1 d .
O12 O 0.30757(14) 0.36650(14) 0.08353(6) 0.0436(3) Uani 1 1 d .
O7 O 0.25258(18) 0.18954(16) -0.03775(6) 0.0594(4) Uani 1 1 d .
O19 O -0.22173(14) -0.28280(13) 0.16797(6) 0.0434(3) Uani 1 1 d .
O6 O 0.01252(13) -0.05434(13) -0.02257(5) 0.0343(3) Uani 1 1 d .
H6 H -0.0520 0.0023 -0.0319 0.051 Uiso 1 1 calc R
C21 C -0.0320(2) -0.4412(2) 0.11309(10) 0.0493(5) Uani 1 1 d .
H21A H 0.0004 -0.4309 0.1557 0.074 Uiso 1 1 calc R
H21B H 0.0446 -0.4797 0.0879 0.074 Uiso 1 1 calc R
H21C H -0.1130 -0.5052 0.1119 0.074 Uiso 1 1 calc R
C19 C -0.16977(18) -0.23501(16) 0.12208(8) 0.0314(4) Uani 1 1 d .
C4 C -0.20603(17) -0.09382(16) 0.09316(7) 0.0290(3) Uani 1 1 d .
C5 C -0.07667(17) 0.00344(15) 0.08218(7) 0.0251(3) Uani 1 1 d .
H5 H -0.1168 0.0893 0.0622 0.030 Uiso 1 1 calc R
C10 C -0.00472(17) 0.05821(16) 0.14094(7) 0.0278(3) Uani 1 1 d .
C9 C 0.11110(17) 0.15274(16) 0.11224(7) 0.0282(3) Uani 1 1 d .
H9 H 0.0630 0.2403 0.0978 0.034 Uiso 1 1 calc R
C11 C 0.22578(19) 0.19864(19) 0.15721(8) 0.0370(4) Uani 1 1 d .
H11A H 0.1798 0.2333 0.1952 0.044 Uiso 1 1 calc R
H11B H 0.2826 0.1152 0.1685 0.044 Uiso 1 1 calc R
C12 C 0.32424(18) 0.31132(17) 0.13385(7) 0.0318(4) Uani 1 1 d .
C13 C 0.44138(18) 0.35082(17) 0.17449(7) 0.0294(3) Uani 1 1 d .
C14 C 0.55248(19) 0.44848(19) 0.16166(8) 0.0366(4) Uani 1 1 d .
H14 H 0.5654 0.5008 0.1249 0.044 Uiso 1 1 calc R
C15 C 0.63377(18) 0.45145(19) 0.21129(7) 0.0345(4) Uani 1 1 d .
H15 H 0.7166 0.5069 0.2154 0.041 Uiso 1 1 calc R
C8 C 0.16394(17) 0.07446(16) 0.05343(7) 0.0290(3) Uani 1 1 d .
C17 C 0.3085(2) 0.0052(2) 0.05706(10) 0.0447(4) Uani 1 1 d .
H17A H 0.3256 -0.0491 0.0195 0.067 Uiso 1 1 calc R
H17B H 0.3117 -0.0577 0.0927 0.067 Uiso 1 1 calc R
H17C H 0.3812 0.0777 0.0613 0.067 Uiso 1 1 calc R
C7 C 0.1616(2) 0.17650(17) -0.00003(8) 0.0386(4) Uani 1 1 d .
H7 H 0.0809 0.2352 -0.0040 0.046 Uiso 1 1 calc R
C6 C 0.04593(16) -0.03946(15) 0.04081(7) 0.0259(3) Uani 1 1 d .
H6A H 0.0821 -0.1321 0.0558 0.031 Uiso 1 1 calc R
C1 C -0.11304(19) 0.14026(19) 0.17894(8) 0.0361(4) Uani 1 1 d .
H1A H -0.1436 0.2245 0.1558 0.043 Uiso 1 1 calc R
H1B H -0.0690 0.1721 0.2178 0.043 Uiso 1 1 calc R
C2 C -0.2417(2) 0.0482(2) 0.19348(8) 0.0404(4) Uani 1 1 d .
H2A H -0.2126 -0.0300 0.2207 0.048 Uiso 1 1 calc R
H2B H -0.3128 0.1051 0.2157 0.048 Uiso 1 1 calc R
C3 C -0.30796(18) -0.01172(18) 0.13524(8) 0.0378(4) Uani 1 1 d .
H3A H -0.3492 0.0667 0.1113 0.045 Uiso 1 1 calc R
H3B H -0.3862 -0.0750 0.1472 0.045 Uiso 1 1 calc R
C18 C -0.2829(2) -0.1270(2) 0.03241(8) 0.0402(4) Uani 1 1 d .
H18A H -0.2191 -0.1782 0.0049 0.060 Uiso 1 1 calc R
H18B H -0.3124 -0.0391 0.0128 0.060 Uiso 1 1 calc R
H18C H -0.3661 -0.1850 0.0410 0.060 Uiso 1 1 calc R
C20 C 0.06092(19) -0.05878(19) 0.18064(7) 0.0350(4) Uani 1 1 d .
H20A H 0.1048 -0.0171 0.2172 0.053 Uiso 1 1 calc R
H20B H 0.1326 -0.1089 0.1567 0.053 Uiso 1 1 calc R
H20C H -0.0129 -0.1248 0.1934 0.053 Uiso 1 1 calc R
C16 C 0.46535(18) 0.30372(19) 0.23222(8) 0.0349(4) Uani 1 1 d .
H16 H 0.4078 0.2375 0.2532 0.042 Uiso 1 1 calc R

loop_
_atom_site_aniso_label
_atom_site_aniso_U_11
_atom_site_aniso_U_22
_atom_site_aniso_U_33
_atom_site_aniso_U_23
_atom_site_aniso_U_13
_atom_site_aniso_U_12
O21 0.0445(7) 0.0247(5) 0.0450(6) 0.0035(5) 0.0109(5) 0.0010(5)
O15 0.0383(7) 0.0485(7) 0.0345(6) 0.0038(5) -0.0068(5) -0.0099(6)
O12 0.0476(8) 0.0456(7) 0.0377(7) 0.0089(6) -0.0098(5) -0.0190(6)
O7 0.0823(11) 0.0494(8) 0.0466(8) 0.0030(6) 0.0224(8) -0.0230(8)
O19 0.0495(8) 0.0318(6) 0.0489(7) 0.0069(5) 0.0160(6) -0.0045(6)
O6 0.0392(7) 0.0362(6) 0.0275(5) -0.0021(5) -0.0011(5) 0.0019(5)
C21 0.0575(13) 0.0298(9) 0.0604(12) 0.0083(8) 0.0118(9) 0.0072(9)
C19 0.0315(9) 0.0264(7) 0.0361(8) 0.0004(6) 0.0012(7) -0.0094(6)
C4 0.0253(8) 0.0269(7) 0.0348(8) 0.0006(6) -0.0011(6) -0.0032(6)
C5 0.0284(8) 0.0201(6) 0.0268(7) 0.0024(6) -0.0026(6) -0.0008(6)
C10 0.0309(9) 0.0258(7) 0.0266(7) 0.0006(6) -0.0022(6) -0.0046(6)
C9 0.0305(9) 0.0260(7) 0.0281(7) 0.0027(6) -0.0026(6) -0.0041(6)
C11 0.0378(10) 0.0405(9) 0.0326(8) 0.0032(7) -0.0057(7) -0.0142(8)
C12 0.0336(9) 0.0312(8) 0.0306(8) 0.0002(6) -0.0020(6) -0.0060(7)
C13 0.0289(9) 0.0296(8) 0.0297(7) -0.0028(6) 0.0003(6) -0.0033(6)
C14 0.0395(10) 0.0393(9) 0.0308(8) 0.0023(7) -0.0029(7) -0.0136(8)
C15 0.0302(9) 0.0380(8) 0.0353(8) -0.0008(7) -0.0024(6) -0.0131(7)
C8 0.0275(8) 0.0281(8) 0.0314(8) 0.0032(6) 0.0002(6) -0.0034(7)
C17 0.0302(10) 0.0438(10) 0.0601(12) -0.0003(9) 0.0036(8) -0.0029(8)
C7 0.0533(11) 0.0297(8) 0.0327(9) 0.0027(7) 0.0022(8) -0.0107(8)
C6 0.0288(8) 0.0231(7) 0.0259(7) 0.0024(6) -0.0015(6) -0.0008(6)
C1 0.0396(10) 0.0329(8) 0.0358(8) -0.0075(7) 0.0056(7) -0.0064(7)
C2 0.0396(11) 0.0368(9) 0.0446(10) -0.0046(8) 0.0129(8) -0.0018(8)
C3 0.0260(9) 0.0349(9) 0.0527(11) 0.0023(8) 0.0038(7) -0.0015(7)
C18 0.0335(9) 0.0417(9) 0.0455(10) 0.0012(8) -0.0092(7) -0.0101(8)
C20 0.0361(9) 0.0380(9) 0.0310(8) 0.0086(7) -0.0068(7) -0.0072(7)
C16 0.0304(9) 0.0378(9) 0.0366(9) -0.0009(7) 0.0007(6) -0.0076(7)

loop_
_atom_type_symbol
_atom_type_description
_atom_type_scat_dispersion_real
_atom_type_scat_dispersion_imag
_atom_type_scat_source
C C 0.0181 0.0091 'International Tables Vol C Tables 4.2.6.8 and 6.1.1.4'
H H 0.0000 0.0000 'International Tables Vol C Tables 4.2.6.8 and 6.1.1.4'
O O 0.0492 0.0322 'International Tables Vol C Tables 4.2.6.8 and 6.1.1.4'

loop_
_geom_angle_atom_site_label_1
_geom_angle_atom_site_label_2
_geom_angle_atom_site_label_3
_geom_angle
C19 O21 C21 116.30(14)
C16 O15 C15 106.49(13)
C6 O6 H6 109.5
O21 C21 H21A 109.5
O21 C21 H21B 109.5
H21A C21 H21B 109.5
O21 C21 H21C 109.5
H21A C21 H21C 109.5
H21B C21 H21C 109.5
O19 C19 O21 122.05(15)
O19 C19 C4 125.74(16)
O21 C19 C4 112.18(13)
C19 C4 C18 106.25(13)
C19 C4 C3 110.05(13)
C18 C4 C3 108.41(14)
C19 C4 C5 114.23(13)
C18 C4 C5 111.32(13)
C3 C4 C5 106.49(12)
C6 C5 C10 104.03(12)
C6 C5 C4 122.16(12)
C10 C5 C4 115.06(12)
C6 C5 H5 104.6
C10 C5 H5 104.6
C4 C5 H5 104.6
C1 C10 C5 108.86(13)
C1 C10 C20 109.67(13)
C5 C10 C20 113.57(13)
C1 C10 C9 113.35(13)
C5 C10 C9 100.14(11)
C20 C10 C9 111.02(13)
C11 C9 C10 114.36(12)
C11 C9 C8 115.63(14)
C10 C9 C8 106.26(12)
C11 C9 H9 106.7
C10 C9 H9 106.7
C8 C9 H9 106.7
C12 C11 C9 115.35(13)
C12 C11 H11A 108.4
C9 C11 H11A 108.4
C12 C11 H11B 108.4
C9 C11 H11B 108.4
H11A C11 H11B 107.5
O12 C12 C13 121.74(15)
O12 C12 C11 121.71(15)
C13 C12 C11 116.54(13)
C16 C13 C14 105.80(14)
C16 C13 C12 126.96(15)
C14 C13 C12 127.24(14)
C15 C14 C13 106.41(15)
C15 C14 H14 126.8
C13 C14 H14 126.8
C14 C15 O15 110.73(15)
C14 C15 H15 124.6
O15 C15 H15 124.6
C7 C8 C17 109.31(14)
C7 C8 C9 108.54(13)
C17 C8 C9 116.90(14)
C7 C8 C6 107.18(13)
C17 C8 C6 110.42(13)
C9 C8 C6 104.00(12)
C8 C17 H17A 109.5
C8 C17 H17B 109.5
H17A C17 H17B 109.5
C8 C17 H17C 109.5
H17A C17 H17C 109.5
H17B C17 H17C 109.5
O7 C7 C8 125.56(18)
O7 C7 H7 117.2
C8 C7 H7 117.2
O6 C6 C5 115.39(13)
O6 C6 C8 113.21(12)
C5 C6 C8 104.67(12)
O6 C6 H6A 107.7
C5 C6 H6A 107.7
C8 C6 H6A 107.7
C10 C1 C2 110.70(14)
C10 C1 H1A 109.5
C2 C1 H1A 109.5
C10 C1 H1B 109.5
C2 C1 H1B 109.5
H1A C1 H1B 108.1
C3 C2 C1 111.70(14)
C3 C2 H2A 109.3
C1 C2 H2A 109.3
C3 C2 H2B 109.3
C1 C2 H2B 109.3
H2A C2 H2B 107.9
C2 C3 C4 115.11(14)
C2 C3 H3A 108.5
C4 C3 H3A 108.5
C2 C3 H3B 108.5
C4 C3 H3B 108.5
H3A C3 H3B 107.5
C4 C18 H18A 109.5
C4 C18 H18B 109.5
H18A C18 H18B 109.5
C4 C18 H18C 109.5
H18A C18 H18C 109.5
H18B C18 H18C 109.5
C10 C20 H20A 109.5
C10 C20 H20B 109.5
H20A C20 H20B 109.5
C10 C20 H20C 109.5
H20A C20 H20C 109.5
H20B C20 H20C 109.5
O15 C16 C13 110.57(15)
O15 C16 H16 124.7
C13 C16 H16 124.7

loop_
_geom_bond_atom_site_label_1
_geom_bond_atom_site_label_2
_geom_bond_distance
O21 C19 1.341(2)
O21 C21 1.442(2)
O15 C16 1.346(2)
O15 C15 1.369(2)
O12 C12 1.224(2)
O7 C7 1.197(2)
O19 C19 1.202(2)
O6 C6 1.4211(18)
O6 H6 0.8400
C21 H21A 0.9800
C21 H21B 0.9800
C21 H21C 0.9800
C19 C4 1.522(2)
C4 C18 1.541(2)
C4 C3 1.543(2)
C4 C5 1.554(2)
C5 C6 1.525(2)
C5 C10 1.539(2)
C5 H5 1.0000
C10 C1 1.532(2)
C10 C20 1.540(2)
C10 C9 1.550(2)
C9 C11 1.526(2)
C9 C8 1.562(2)
C9 H9 1.0000
C11 C12 1.509(2)
C11 H11A 0.9900
C11 H11B 0.9900
C12 C13 1.468(2)
C13 C16 1.352(2)
C13 C14 1.432(2)
C14 C15 1.326(2)
C14 H14 0.9500
C15 H15 0.9500
C8 C7 1.515(2)
C8 C17 1.522(3)
C8 C6 1.581(2)
C17 H17A 0.9800
C17 H17B 0.9800
C17 H17C 0.9800
C7 H7 0.9500
C6 H6A 1.0000
C1 C2 1.534(2)
C1 H1A 0.9900
C1 H1B 0.9900
C2 C3 1.524(3)
C2 H2A 0.9900
C2 H2B 0.9900
C3 H3A 0.9900
C3 H3B 0.9900
C18 H18A 0.9800
C18 H18B 0.9800
C18 H18C 0.9800
C20 H20A 0.9800
C20 H20B 0.9800
C20 H20C 0.9800
C16 H16 0.9500

loop_
_geom_hbond_atom_site_label_D
_geom_hbond_atom_site_label_H
_geom_hbond_atom_site_label_A
_geom_hbond_distance_DH
_geom_hbond_distance_HA
_geom_hbond_distance_DA
_geom_hbond_angle_DHA
_geom_hbond_site_symmetry_A
O6 H6 O12 0.84 2.14 2.9534(17) 162.4 2_455

loop_
_geom_torsion_atom_site_label_1
_geom_torsion_atom_site_label_2
_geom_torsion_atom_site_label_3
_geom_torsion_atom_site_label_4
_geom_torsion
C21 O21 C19 O19 -1.6(2)
C21 O21 C19 C4 -179.91(15)
O19 C19 C4 C18 -110.79(19)
O21 C19 C4 C18 67.47(17)
O19 C19 C4 C3 6.4(2)
O21 C19 C4 C3 -175.36(13)
O19 C19 C4 C5 126.09(18)
O21 C19 C4 C5 -55.65(18)
C19 C4 C5 C6 60.26(18)
C18 C4 C5 C6 -60.07(19)
C3 C4 C5 C6 -178.05(13)
C19 C4 C5 C10 -67.34(17)
C18 C4 C5 C10 172.32(13)
C3 C4 C5 C10 54.34(17)
C6 C5 C10 C1 165.02(12)
C4 C5 C10 C1 -58.71(17)
C6 C5 C10 C20 -72.49(15)
C4 C5 C10 C20 63.78(18)
C6 C5 C10 C9 45.91(14)
C4 C5 C10 C9 -177.82(12)
C1 C10 C9 C11 77.75(17)
C5 C10 C9 C11 -166.48(14)
C20 C10 C9 C11 -46.22(18)
C1 C10 C9 C8 -153.44(13)
C5 C10 C9 C8 -37.67(15)
C20 C10 C9 C8 82.59(15)
C10 C9 C11 C12 -169.22(15)
C8 C9 C11 C12 66.8(2)
C9 C11 C12 O12 3.7(3)
C9 C11 C12 C13 -176.01(14)
O12 C12 C13 C16 175.64(18)
C11 C12 C13 C16 -4.6(3)
O12 C12 C13 C14 -3.3(3)
C11 C12 C13 C14 176.38(17)
C16 C13 C14 C15 0.6(2)
C12 C13 C14 C15 179.79(17)
C13 C14 C15 O15 -0.8(2)
C16 O15 C15 C14 0.6(2)
C11 C9 C8 C7 -102.26(16)
C10 C9 C8 C7 129.67(14)
C11 C9 C8 C17 21.9(2)
C10 C9 C8 C17 -106.18(15)
C11 C9 C8 C6 143.86(13)
C10 C9 C8 C6 15.80(15)
C17 C8 C7 O7 7.8(2)
C9 C8 C7 O7 136.31(18)
C6 C8 C7 O7 -111.93(19)
C10 C5 C6 O6 -161.98(13)
C4 C5 C6 O6 65.72(18)
C10 C5 C6 C8 -36.87(13)
C4 C5 C6 C8 -169.16(13)
C7 C8 C6 O6 24.30(18)
C17 C8 C6 O6 -94.68(16)
C9 C8 C6 O6 139.14(13)
C7 C8 C6 C5 -102.18(14)
C17 C8 C6 C5 138.84(14)
C9 C8 C6 C5 12.66(14)
C5 C10 C1 C2 56.50(18)
C20 C10 C1 C2 -68.31(18)
C9 C10 C1 C2 166.99(14)
C10 C1 C2 C3 -55.4(2)
C1 C2 C3 C4 54.5(2)
C19 C4 C3 C2 72.80(18)
C18 C4 C3 C2 -171.38(14)
C5 C4 C3 C2 -51.51(18)
C15 O15 C16 C13 -0.17(19)
C14 C13 C16 O15 -0.3(2)
C12 C13 C16 O15 -179.44(15)
